data_7150094
loop_
_publ_author_name
'T\"onshoff, Christina'
'Merz, Klaus'
'Bucher, G\"otz'

_publ_section_title
;
 Azidocryptands-synthesis, structure, and complexation properties.
;
_journal_issue 2
_journal_name_full 'Organic &amp; biomolecular chemistry'
_journal_page_first 303
_journal_page_last 308
_journal_paper_doi 10.1039/b413395a
_journal_volume 3
_journal_year 2005
_chemical_formula_sum 'C20 H31 N5 O4'
_chemical_formula_weight 405.50
_chemical_name_systematic
;
?
;
_space_group_IT_number 14
_symmetry_cell_setting monoclinic
_symmetry_space_group_name_Hall '-P 2yn'
_symmetry_space_group_name_H-M 'P 1 21/n 1'
_atom_sites_solution_hydrogens geom
_atom_sites_solution_primary direct
_atom_sites_solution_secondary difmap
_audit_creation_method SHELXL-97
_cell_angle_alpha 90.00
_cell_angle_beta 112.214(4)
_cell_angle_gamma 90.00
_cell_formula_units_Z 4
_cell_length_a 9.572(2)
_cell_length_b 23.209(5)
_cell_length_c 10.117(2)
_cell_measurement_temperature 203(2)
_cell_volume 2080.7(8)
_computing_cell_refinement 'SAINT (Siemens, 1996)'
_computing_data_collection 'SMART (Siemens, 1996)'
_computing_data_reduction 'SAINT (Siemens, 1996)'
_computing_molecular_graphics 'SHELXTL (Siemens, 1996)'
_computing_publication_material 'SHELXTL (Siemens, 1996)'
_computing_structure_refinement 'SHELXTL (Siemens, 1996)'
_computing_structure_solution 'SHELXTL (Siemens, 1996)'
_diffrn_ambient_temperature 203(2)
_diffrn_measured_fraction_theta_full 0.948
_diffrn_measured_fraction_theta_max 0.948
_diffrn_measurement_device_type 'Bruker axs CCD 1000'
_diffrn_measurement_method omega-scan
_diffrn_radiation_monochromator graphite
_diffrn_radiation_source 'fine-focus sealed tube'
_diffrn_radiation_type MoK\a
_diffrn_radiation_wavelength 0.71073
_diffrn_reflns_av_R_equivalents 0.0517
_diffrn_reflns_av_sigmaI/netI 0.0969
_diffrn_reflns_limit_h_max 11
_diffrn_reflns_limit_h_min -9
_diffrn_reflns_limit_k_max 10
_diffrn_reflns_limit_k_min -27
_diffrn_reflns_limit_l_max 11
_diffrn_reflns_limit_l_min -10
_diffrn_reflns_number 7852
_diffrn_reflns_theta_full 25.07
_diffrn_reflns_theta_max 25.07
_diffrn_reflns_theta_min 2.34
_exptl_absorpt_coefficient_mu 0.092
_exptl_absorpt_correction_T_max 0.991
_exptl_absorpt_correction_T_min 0.989
_exptl_absorpt_correction_type empirical
_exptl_crystal_colour colorless
_exptl_crystal_density_diffrn 1.294
_exptl_crystal_density_method 'not measured'
_exptl_crystal_description needle
_exptl_crystal_F_000 872
_exptl_crystal_size_max 0.2
_exptl_crystal_size_mid 0.1
_exptl_crystal_size_min 0.1
_refine_diff_density_max 0.206
_refine_diff_density_min -0.221
_refine_diff_density_rms 0.049
_refine_ls_extinction_coef 0.0105(12)
_refine_ls_extinction_expression Fc^*^=kFc[1+0.001xFc^2^\l^3^/sin(2\q)]^-1/4^
_refine_ls_extinction_method SHELXL
_refine_ls_goodness_of_fit_ref 0.999
_refine_ls_hydrogen_treatment mixed
_refine_ls_matrix_type full
_refine_ls_number_parameters 263
_refine_ls_number_reflns 3501
_refine_ls_number_restraints 0
_refine_ls_restrained_S_all 0.999
_refine_ls_R_factor_all 0.1184
_refine_ls_R_factor_gt 0.0539
_refine_ls_shift/su_max 0.001
_refine_ls_shift/su_mean 0.000
_refine_ls_structure_factor_coef Fsqd
_refine_ls_weighting_details 'calc w=1/[\s^2^(Fo^2^)+(0.0483P)^2^+0.0000P] where P=(Fo^2^+2Fc^2^)/3'
_refine_ls_weighting_scheme calc
_refine_ls_wR_factor_gt 0.1016
_refine_ls_wR_factor_ref 0.1216
_reflns_number_gt 1958
_reflns_number_total 3501
_reflns_threshold_expression >2sigma(I)
_cod_data_source_file b413395a.txt
_cod_data_source_block md1308t
_cod_original_sg_symbol_H-M P21/N
_cod_database_code 7150094

loop_
_symmetry_equiv_pos_as_xyz
'x, y, z'
'-x+1/2, y+1/2, -z+1/2'
'-x, -y, -z'
'x-1/2, -y-1/2, z-1/2'

loop_
_atom_site_label
_atom_site_type_symbol
_atom_site_fract_x
_atom_site_fract_y
_atom_site_fract_z
_atom_site_U_iso_or_equiv
_atom_site_adp_type
_atom_site_occupancy
_atom_site_symmetry_multiplicity
_atom_site_calc_flag
_atom_site_refinement_flags
_atom_site_disorder_assembly
_atom_site_disorder_group
O1 O 0.4675(2) 0.12910(8) 0.4856(2) 0.0389(6) Uani 1 1 d . . .
O3 O 0.8350(2) 0.00981(8) 0.6053(2) 0.0422(6) Uani 1 1 d . . .
O2 O 0.3982(2) 0.12563(8) 0.7569(2) 0.0402(6) Uani 1 1 d . . .
O4 O 0.6845(2) -0.00127(8) 0.8810(2) 0.0390(5) Uani 1 1 d . . .
N4 N 0.6704(3) 0.11257(9) 1.0257(2) 0.0306(6) Uani 1 1 d . . .
N2 N 0.5940(3) 0.22837(10) 0.8210(2) 0.0348(7) Uani 1 1 d . . .
C1 C 0.8248(3) 0.18568(10) 0.8560(3) 0.0254(7) Uani 1 1 d . . .
N1 N 0.6715(3) 0.20076(10) 0.7701(2) 0.0341(6) Uani 1 1 d . . .
N5 N 0.7805(3) 0.14600(9) 0.5420(2) 0.0308(6) Uani 1 1 d . . .
C5 C 1.0256(4) 0.15912(11) 1.0714(3) 0.0335(8) Uani 1 1 d . . .
H5A H 1.0624 0.1503 1.1693 0.040 Uiso 1 1 calc R . .
C6 C 0.8730(3) 0.17090(10) 1.0014(3) 0.0256(7) Uani 1 1 d . . .
N3 N 0.5079(3) 0.25377(11) 0.8495(3) 0.0500(8) Uani 1 1 d . . .
C2 C 0.9214(3) 0.18455(10) 0.7821(3) 0.0281(7) Uani 1 1 d . . .
C3 C 1.0727(3) 0.17220(11) 0.8578(3) 0.0352(8) Uani 1 1 d . . .
H3A H 1.1406 0.1721 0.8107 0.042 Uiso 1 1 calc R . .
C7 C 0.7657(3) 0.16325(11) 1.0780(3) 0.0318(8) Uani 1 1 d . . .
H7A H 0.8238 0.1592 1.1807 0.038 Uiso 1 1 calc R . .
H7B H 0.7020 0.1976 1.0634 0.038 Uiso 1 1 calc R . .
C9 C 0.4085(4) 0.08900(12) 0.8735(3) 0.0403(8) Uani 1 1 d . . .
H9A H 0.4479 0.0512 0.8616 0.048 Uiso 1 1 calc R . .
H9B H 0.3084 0.0836 0.8768 0.048 Uiso 1 1 calc R . .
C4 C 1.1242(4) 0.16001(11) 1.0026(3) 0.0360(8) Uani 1 1 d . . .
H4A H 1.2271 0.1523 1.0536 0.043 Uiso 1 1 calc R . .
C16 C 0.8224(4) 0.04393(12) 0.4846(3) 0.0432(9) Uani 1 1 d . . .
H16A H 0.7157 0.0466 0.4216 0.052 Uiso 1 1 calc R . .
H16B H 0.8758 0.0245 0.4315 0.052 Uiso 1 1 calc R . .
C10 C 0.3238(4) 0.09960(13) 0.6219(3) 0.0433(9) Uani 1 1 d . . .
H10A H 0.2181 0.0921 0.6067 0.052 Uiso 1 1 calc R . .
H10B H 0.3721 0.0628 0.6178 0.052 Uiso 1 1 calc R . .
C20 C 0.7439(3) 0.05858(11) 1.0884(3) 0.0380(8) Uani 1 1 d . . .
H20A H 0.6711 0.0346 1.1104 0.046 Uiso 1 1 calc R . .
H20B H 0.8271 0.0672 1.1788 0.046 Uiso 1 1 calc R . .
C11 C 0.3322(4) 0.13921(13) 0.5082(3) 0.0446(9) Uani 1 1 d . . .
H11A H 0.2452 0.1327 0.4192 0.053 Uiso 1 1 calc R . .
H11B H 0.3293 0.1793 0.5373 0.053 Uiso 1 1 calc R . .
C8 C 0.5126(3) 0.11661(12) 1.0096(3) 0.0376(8) Uani 1 1 d . . .
H8A H 0.4852 0.1573 1.0102 0.045 Uiso 1 1 calc R . .
H8B H 0.5000 0.0977 1.0910 0.045 Uiso 1 1 calc R . .
C17 C 0.7343(4) 0.02628(12) 0.6710(3) 0.0485(9) Uani 1 1 d . . .
H17A H 0.6330 0.0323 0.5986 0.058 Uiso 1 1 calc R . .
H17B H 0.7682 0.0623 0.7241 0.058 Uiso 1 1 calc R . .
C13 C 0.6592(4) 0.16173(12) 0.4073(3) 0.0389(8) Uani 1 1 d . . .
H13A H 0.6405 0.1294 0.3404 0.047 Uiso 1 1 calc R . .
H13B H 0.6917 0.1948 0.3657 0.047 Uiso 1 1 calc R . .
C14 C 0.8613(3) 0.19648(11) 0.6233(3) 0.0349(8) Uani 1 1 d . . .
H14A H 0.7927 0.2296 0.6018 0.042 Uiso 1 1 calc R . .
H14B H 0.9452 0.2062 0.5944 0.042 Uiso 1 1 calc R . .
C12 C 0.5138(4) 0.17690(12) 0.4255(3) 0.0387(9) Uani 1 1 d . . .
H12A H 0.5295 0.2104 0.4883 0.046 Uiso 1 1 calc R . .
H12B H 0.4356 0.1865 0.3327 0.046 Uiso 1 1 calc R . .
C18 C 0.7317(4) -0.02150(12) 0.7715(3) 0.0429(9) Uani 1 1 d . . .
H18A H 0.6628 -0.0519 0.7171 0.052 Uiso 1 1 calc R . .
H18B H 0.8328 -0.0383 0.8151 0.052 Uiso 1 1 calc R . .
C15 C 0.8854(3) 0.10439(12) 0.5219(3) 0.0395(8) Uani 1 1 d . . .
H15A H 0.9759 0.1026 0.6098 0.047 Uiso 1 1 calc R . .
H15B H 0.9162 0.1183 0.4456 0.047 Uiso 1 1 calc R . .
C19 C 0.8053(3) 0.02419(12) 0.9959(3) 0.0411(8) Uani 1 1 d . . .
H19A H 0.8635 0.0495 0.9582 0.049 Uiso 1 1 calc R . .
H19B H 0.8729 -0.0060 1.0531 0.049 Uiso 1 1 calc R . .

loop_
_atom_site_aniso_label
_atom_site_aniso_U_11
_atom_site_aniso_U_22
_atom_site_aniso_U_33
_atom_site_aniso_U_23
_atom_site_aniso_U_13
_atom_site_aniso_U_12
O1 0.0397(15) 0.0359(11) 0.0429(13) 0.0018(9) 0.0177(11) 0.0071(10)
O3 0.0533(16) 0.0401(12) 0.0385(13) 0.0040(10) 0.0234(11) 0.0130(11)
O2 0.0488(15) 0.0368(11) 0.0321(12) -0.0022(9) 0.0119(10) -0.0085(10)
O4 0.0454(14) 0.0370(11) 0.0397(12) -0.0039(10) 0.0220(11) -0.0040(10)
N4 0.0339(17) 0.0260(12) 0.0347(15) -0.0012(10) 0.0163(12) -0.0042(11)
N2 0.0402(19) 0.0359(15) 0.0275(15) 0.0042(12) 0.0120(13) 0.0038(13)
C1 0.0283(19) 0.0220(14) 0.0262(17) -0.0036(12) 0.0107(14) -0.0041(13)
N1 0.0335(17) 0.0451(15) 0.0264(15) -0.0027(11) 0.0143(13) 0.0055(13)
N5 0.0373(16) 0.0314(13) 0.0244(14) -0.0013(10) 0.0123(12) 0.0036(11)
C5 0.040(2) 0.0326(16) 0.0237(17) -0.0006(13) 0.0071(16) -0.0048(15)
C6 0.034(2) 0.0232(14) 0.0220(17) -0.0046(11) 0.0135(15) -0.0043(13)
N3 0.056(2) 0.0504(17) 0.0493(18) 0.0052(13) 0.0264(15) 0.0202(16)
C2 0.038(2) 0.0242(14) 0.0262(17) -0.0004(12) 0.0170(16) -0.0042(14)
C3 0.035(2) 0.0355(17) 0.040(2) -0.0032(14) 0.0203(16) -0.0055(15)
C7 0.041(2) 0.0298(15) 0.0254(17) -0.0004(12) 0.0136(15) 0.0003(14)
C9 0.040(2) 0.0366(17) 0.048(2) -0.0007(15) 0.0212(17) -0.0073(15)
C4 0.032(2) 0.0376(17) 0.035(2) -0.0025(14) 0.0080(16) -0.0003(15)
C16 0.064(2) 0.0389(17) 0.0330(19) -0.0010(14) 0.0253(17) 0.0075(17)
C10 0.034(2) 0.053(2) 0.039(2) -0.0125(16) 0.0086(16) -0.0055(16)
C20 0.049(2) 0.0315(16) 0.0375(19) 0.0003(13) 0.0208(16) -0.0045(15)
C11 0.033(2) 0.058(2) 0.035(2) -0.0062(16) 0.0042(16) 0.0047(17)
C8 0.044(2) 0.0417(17) 0.0348(19) -0.0017(14) 0.0234(16) -0.0040(16)
C17 0.066(3) 0.0397(18) 0.049(2) 0.0069(15) 0.0325(19) 0.0092(18)
C13 0.052(2) 0.0395(17) 0.0262(18) 0.0023(13) 0.0165(16) 0.0076(16)
C14 0.044(2) 0.0309(16) 0.0352(18) 0.0023(13) 0.0213(15) -0.0004(14)
C12 0.050(2) 0.0343(17) 0.0261(18) 0.0019(13) 0.0075(15) 0.0064(16)
C18 0.066(2) 0.0317(16) 0.0395(19) -0.0046(14) 0.0301(18) 0.0054(16)
C15 0.045(2) 0.0438(18) 0.0351(18) -0.0024(14) 0.0218(16) 0.0060(16)
C19 0.043(2) 0.0345(16) 0.046(2) -0.0022(15) 0.0171(17) -0.0002(16)

loop_
_atom_type_symbol
_atom_type_description
_atom_type_scat_dispersion_real
_atom_type_scat_dispersion_imag
_atom_type_scat_source
C C 0.0033 0.0016 'International Tables Vol C Tables 4.2.6.8 and 6.1.1.4'
H H 0.0000 0.0000 'International Tables Vol C Tables 4.2.6.8 and 6.1.1.4'
N N 0.0061 0.0033 'International Tables Vol C Tables 4.2.6.8 and 6.1.1.4'
O O 0.0106 0.0060 'International Tables Vol C Tables 4.2.6.8 and 6.1.1.4'

loop_
_geom_angle_atom_site_label_1
_geom_angle_atom_site_label_2
_geom_angle_atom_site_label_3
_geom_angle
_geom_angle_site_symmetry_1
_geom_angle_site_symmetry_3
_geom_angle_publ_flag
C12 O1 C11 113.1(2) . . ?
C17 O3 C16 113.7(2) . . ?
C10 O2 C9 113.3(2) . . ?
C19 O4 C18 111.9(2) . . ?
C8 N4 C20 114.3(2) . . ?
C8 N4 C7 117.8(2) . . ?
C20 N4 C7 113.7(2) . . ?
N3 N2 N1 170.6(3) . . ?
C2 C1 C6 122.4(3) . . ?
C2 C1 N1 114.4(2) . . ?
C6 C1 N1 123.2(3) . . ?
N2 N1 C1 120.8(2) . . ?
C15 N5 C13 112.3(2) . . ?
C15 N5 C14 111.1(2) . . ?
C13 N5 C14 112.7(2) . . ?
C4 C5 C6 122.1(3) . . ?
C5 C6 C1 116.6(3) . . ?
C5 C6 C7 120.1(3) . . ?
C1 C6 C7 123.1(3) . . ?
C3 C2 C1 118.3(3) . . ?
C3 C2 C14 121.5(3) . . ?
C1 C2 C14 120.3(3) . . ?
C4 C3 C2 120.4(3) . . ?
N4 C7 C6 111.2(2) . . ?
O2 C9 C8 108.5(2) . . ?
C5 C4 C3 120.1(3) . . ?
O3 C16 C15 113.9(2) . . ?
O2 C10 C11 109.0(2) . . ?
N4 C20 C19 114.9(2) . . ?
O1 C11 C10 109.9(2) . . ?
N4 C8 C9 112.0(2) . . ?
O3 C17 C18 107.8(2) . . ?
N5 C13 C12 112.7(2) . . ?
N5 C14 C2 110.9(2) . . ?
O1 C12 C13 108.8(2) . . ?
O4 C18 C17 111.8(2) . . ?
N5 C15 C16 114.6(3) . . ?
O4 C19 C20 109.9(3) . . ?

loop_
_geom_bond_atom_site_label_1
_geom_bond_atom_site_label_2
_geom_bond_distance
_geom_bond_site_symmetry_2
_geom_bond_publ_flag
O1 C12 1.414(3) . ?
O1 C11 1.418(4) . ?
O3 C17 1.414(3) . ?
O3 C16 1.422(3) . ?
O2 C10 1.415(3) . ?
O2 C9 1.427(3) . ?
O4 C19 1.422(3) . ?
O4 C18 1.425(3) . ?
N4 C8 1.460(4) . ?
N4 C20 1.460(3) . ?
N4 C7 1.460(3) . ?
N2 N3 1.136(3) . ?
N2 N1 1.231(3) . ?
C1 C2 1.392(4) . ?
C1 C6 1.407(3) . ?
C1 N1 1.437(3) . ?
N5 C15 1.462(3) . ?
N5 C13 1.463(3) . ?
N5 C14 1.472(3) . ?
C5 C4 1.368(4) . ?
C5 C6 1.389(4) . ?
C6 C7 1.513(4) . ?
C2 C3 1.389(4) . ?
C2 C14 1.513(4) . ?
C3 C4 1.387(4) . ?
C9 C8 1.504(4) . ?
C16 C15 1.518(4) . ?
C10 C11 1.498(4) . ?
C20 C19 1.508(4) . ?
C17 C18 1.511(4) . ?
C13 C12 1.513(4) . ?

loop_
_cod_related_entry_id
_cod_related_entry_database
_cod_related_entry_code
1 ChemSpider 9398515
